data_2233165
loop_
_publ_author_name
'Wang, Fu-Ming'

_publ_section_title
;
 Di-\m-oxido-bis[(2-ethoxy-6-{[2-(2-hydroxyethylamino)ethylimino]methyl}phenolato-\k^3^<i>N</i>,<i>N</i>',<i>O</i>^1^)oxidovanadium(V)]
;
_journal_coeditor_code HB6538
_journal_issue 1
_journal_name_full 'Acta Crystallographica Section E'
_journal_page_first m26
_journal_page_last m27
_journal_paper_doi 10.1107/S160053681105094X
_journal_volume 68
_journal_year 2012
_chemical_formula_iupac '[V2 (C13 H19 N2 O3)2 O4]'
_chemical_formula_moiety 'C26 H38 N4 O10 V2'
_chemical_formula_sum 'C26 H38 N4 O10 V2'
_chemical_formula_weight 668.48
_chemical_name_systematic
;
Di-\m-oxido-bis[(2-ethoxy-6-{[2-(2-
hydroxyethylamino)ethylimino]methyl}phenolato-
\k^3^<i>N</i>,<i>N</i>',<i>O</i>^1^)oxidovanadium(V)]
;
_space_group_IT_number 14
_symmetry_cell_setting monoclinic
_symmetry_space_group_name_Hall '-P 2yn'
_symmetry_space_group_name_H-M 'P 1 21/n 1'
_atom_sites_solution_hydrogens geom
_atom_sites_solution_primary direct
_atom_sites_solution_secondary difmap
_audit_creation_method SHELXL-97
_cell_angle_alpha 90.00
_cell_angle_beta 94.886(2)
_cell_angle_gamma 90.00
_cell_formula_units_Z 2
_cell_length_a 9.907(3)
_cell_length_b 6.793(2)
_cell_length_c 22.279(3)
_cell_measurement_reflns_used 2450
_cell_measurement_temperature 298(2)
_cell_measurement_theta_max 24.3
_cell_measurement_theta_min 2.2
_cell_volume 1493.9(7)
_computing_cell_refinement 'SAINT (Bruker, 1998)'
_computing_data_collection 'SMART (Bruker, 1998)'
_computing_data_reduction 'SAINT (Bruker, 1998)'
_computing_molecular_graphics 'SHELXTL (Sheldrick, 2008)'
_computing_publication_material 'SHELXTL (Sheldrick, 2008)'
_computing_structure_refinement 'SHELXL97 (Sheldrick, 2008)'
_computing_structure_solution 'SHELXS97 (Sheldrick, 2008)'
_diffrn_ambient_temperature 298(2)
_diffrn_measured_fraction_theta_full 0.992
_diffrn_measured_fraction_theta_max 0.992
_diffrn_measurement_device_type 'Bruker SMART CCD'
_diffrn_measurement_method '\w scan'
_diffrn_radiation_monochromator graphite
_diffrn_radiation_source 'fine-focus sealed tube'
_diffrn_radiation_type MoK\a
_diffrn_radiation_wavelength 0.71073
_diffrn_reflns_av_R_equivalents 0.0423
_diffrn_reflns_av_sigmaI/netI 0.0414
_diffrn_reflns_limit_h_max 12
_diffrn_reflns_limit_h_min -12
_diffrn_reflns_limit_k_max 8
_diffrn_reflns_limit_k_min -8
_diffrn_reflns_limit_l_max 26
_diffrn_reflns_limit_l_min -28
_diffrn_reflns_number 11652
_diffrn_reflns_theta_full 27.00
_diffrn_reflns_theta_max 27.00
_diffrn_reflns_theta_min 2.19
_diffrn_standards_number 0
_exptl_absorpt_coefficient_mu 0.686
_exptl_absorpt_correction_T_max 0.8923
_exptl_absorpt_correction_T_min 0.8750
_exptl_absorpt_correction_type multi-scan
_exptl_absorpt_process_details '(SADABS; Sheldrick, 1996)'
_exptl_crystal_colour brown
_exptl_crystal_density_diffrn 1.486
_exptl_crystal_density_method 'not measured'
_exptl_crystal_description block
_exptl_crystal_F_000 696
_exptl_crystal_size_max 0.20
_exptl_crystal_size_mid 0.18
_exptl_crystal_size_min 0.17
_refine_diff_density_max 1.849
_refine_diff_density_min -0.541
_refine_ls_extinction_method none
_refine_ls_goodness_of_fit_ref 1.052
_refine_ls_hydrogen_treatment mixed
_refine_ls_matrix_type full
_refine_ls_number_parameters 195
_refine_ls_number_reflns 3246
_refine_ls_number_restraints 1
_refine_ls_restrained_S_all 1.052
_refine_ls_R_factor_all 0.0721
_refine_ls_R_factor_gt 0.0554
_refine_ls_shift/su_max 0.000
_refine_ls_shift/su_mean 0.000
_refine_ls_structure_factor_coef Fsqd
_refine_ls_weighting_details 'calc w=1/[\s^2^(Fo^2^)+(0.0952P)^2^+1.1945P] where P=(Fo^2^+2Fc^2^)/3'
_refine_ls_weighting_scheme calc
_refine_ls_wR_factor_gt 0.1590
_refine_ls_wR_factor_ref 0.1716
_reflns_number_gt 2485
_reflns_number_total 3246
_reflns_threshold_expression I>2\s(I)
_cod_data_source_file hb6538.cif
_cod_data_source_block I
_cod_original_sg_symbol_H-M 'P 21/n'
_cod_database_code 2233165
_cod_database_fobs_code 2233165

loop_
_symmetry_equiv_pos_as_xyz
'x, y, z'
'-x+1/2, y+1/2, -z+1/2'
'-x, -y, -z'
'x-1/2, -y-1/2, z-1/2'

loop_
_atom_site_type_symbol
_atom_site_label
_atom_site_fract_x
_atom_site_fract_y
_atom_site_fract_z
_atom_site_U_iso_or_equiv
_atom_site_adp_type
_atom_site_calc_flag
_atom_site_refinement_flags
_atom_site_occupancy
_atom_site_symmetry_multiplicity
V V1 0.62902(5) 0.97199(8) 0.04516(3) 0.0309(2) Uani d . 1 1
N N1 0.6461(3) 1.2263(4) 0.10267(13) 0.0347(6) Uani d . 1 1
N N2 0.7184(3) 1.1915(4) -0.01144(13) 0.0342(6) Uani d D 1 1
O O1 0.5187(2) 0.8713(3) 0.10484(10) 0.0351(5) Uani d . 1 1
O O2 0.4234(3) 0.5847(4) 0.16733(11) 0.0424(6) Uani d . 1 1
O O3 0.9657(4) 1.1068(7) -0.12850(17) 0.0885(12) Uani d . 1 1
H H3 1.0385 1.0881 -0.1090 0.133 Uiso calc R 1 1
O O4 0.4359(2) 1.1593(3) 0.01421(10) 0.0351(5) Uani d . 1 1
O O5 0.7765(2) 0.8771(4) 0.06738(12) 0.0432(6) Uani d . 1 1
C C1 0.5369(3) 0.8873(5) 0.16463(14) 0.0329(7) Uani d . 1 1
C C2 0.5987(3) 1.0530(5) 0.19418(16) 0.0368(8) Uani d . 1 1
C C3 0.6073(4) 1.0645(6) 0.25808(17) 0.0456(9) Uani d . 1 1
H H3A 0.6472 1.1735 0.2777 0.055 Uiso calc R 1 1
C C4 0.5572(4) 0.9157(7) 0.29065(17) 0.0504(10) Uani d . 1 1
H H4 0.5622 0.9257 0.3324 0.060 Uiso calc R 1 1
C C5 0.4984(4) 0.7486(6) 0.26289(16) 0.0436(9) Uani d . 1 1
H H5 0.4681 0.6463 0.2861 0.052 Uiso calc R 1 1
C C6 0.4852(3) 0.7358(5) 0.19995(16) 0.0364(8) Uani d . 1 1
C C7 0.3486(4) 0.4418(6) 0.19921(19) 0.0488(10) Uani d . 1 1
H H7A 0.2764 0.5054 0.2187 0.059 Uiso calc R 1 1
H H7B 0.4081 0.3757 0.2297 0.059 Uiso calc R 1 1
C C8 0.2907(4) 0.2954(6) 0.1524(2) 0.0548(11) Uani d . 1 1
H H8A 0.2139 0.3527 0.1297 0.082 Uiso calc R 1 1
H H8B 0.2630 0.1784 0.1722 0.082 Uiso calc R 1 1
H H8C 0.3586 0.2625 0.1258 0.082 Uiso calc R 1 1
C C9 0.6390(3) 1.2243(5) 0.16017(16) 0.0372(8) Uani d . 1 1
H H9 0.6610 1.3394 0.1814 0.045 Uiso calc R 1 1
C C10 0.6735(4) 1.4124(5) 0.07187(18) 0.0425(9) Uani d . 1 1
H H10A 0.7142 1.5073 0.1005 0.051 Uiso calc R 1 1
H H10B 0.5899 1.4676 0.0532 0.051 Uiso calc R 1 1
C C11 0.7699(4) 1.3655(6) 0.02438(17) 0.0459(9) Uani d . 1 1
H H11A 0.7769 1.4780 -0.0020 0.055 Uiso calc R 1 1
H H11B 0.8594 1.3375 0.0436 0.055 Uiso calc R 1 1
C C12 0.8244(4) 1.0959(6) -0.04668(18) 0.0435(9) Uani d . 1 1
H H12A 0.8988 1.0540 -0.0184 0.052 Uiso calc R 1 1
H H12B 0.7852 0.9785 -0.0659 0.052 Uiso calc R 1 1
C C13 0.8814(4) 1.2206(7) -0.0943(2) 0.0576(11) Uani d . 1 1
H H13A 0.8079 1.2757 -0.1206 0.069 Uiso calc R 1 1
H H13B 0.9330 1.3286 -0.0754 0.069 Uiso calc R 1 1
H H2 0.646(3) 1.215(8) -0.0374(18) 0.080 Uiso d D 1 1

loop_
_atom_site_aniso_label
_atom_site_aniso_U_11
_atom_site_aniso_U_22
_atom_site_aniso_U_33
_atom_site_aniso_U_12
_atom_site_aniso_U_13
_atom_site_aniso_U_23
V1 0.0304(3) 0.0253(3) 0.0364(4) -0.0012(2) -0.0004(2) -0.0007(2)
N1 0.0345(14) 0.0279(14) 0.0410(16) -0.0009(11) -0.0006(12) 0.0005(12)
N2 0.0301(14) 0.0284(15) 0.0437(17) -0.0034(11) 0.0016(12) -0.0007(12)
O1 0.0376(12) 0.0345(13) 0.0326(12) -0.0052(10) -0.0006(10) 0.0003(10)
O2 0.0471(14) 0.0381(14) 0.0427(14) -0.0078(11) 0.0080(11) 0.0048(11)
O3 0.064(2) 0.126(4) 0.077(2) -0.002(2) 0.0099(18) -0.019(3)
O4 0.0361(12) 0.0300(12) 0.0390(13) -0.0020(10) 0.0019(10) -0.0017(10)
O5 0.0346(13) 0.0363(14) 0.0572(16) 0.0015(10) -0.0039(11) 0.0035(12)
C1 0.0283(16) 0.0367(18) 0.0330(17) 0.0040(13) -0.0011(13) 0.0007(14)
C2 0.0327(17) 0.0387(19) 0.0380(19) 0.0019(14) -0.0029(14) -0.0006(15)
C3 0.044(2) 0.053(2) 0.039(2) 0.0049(18) -0.0068(16) -0.0089(17)
C4 0.048(2) 0.070(3) 0.033(2) 0.004(2) -0.0021(16) 0.0011(19)
C5 0.0390(19) 0.050(2) 0.042(2) 0.0036(17) 0.0042(15) 0.0068(17)
C6 0.0311(17) 0.0367(18) 0.0417(19) 0.0040(14) 0.0050(14) 0.0032(15)
C7 0.049(2) 0.041(2) 0.059(3) -0.0024(17) 0.0194(19) 0.0069(18)
C8 0.052(2) 0.042(2) 0.072(3) -0.0074(18) 0.018(2) 0.002(2)
C9 0.0330(17) 0.0333(18) 0.044(2) -0.0001(14) -0.0042(14) -0.0083(15)
C10 0.045(2) 0.0276(18) 0.054(2) -0.0045(15) 0.0008(17) -0.0031(16)
C11 0.048(2) 0.035(2) 0.055(2) -0.0168(16) 0.0055(17) -0.0032(17)
C12 0.0335(17) 0.042(2) 0.056(2) 0.0006(15) 0.0055(16) -0.0030(18)
C13 0.044(2) 0.070(3) 0.061(3) 0.005(2) 0.0186(19) 0.010(2)

loop_
_atom_type_symbol
_atom_type_description
_atom_type_scat_dispersion_real
_atom_type_scat_dispersion_imag
_atom_type_scat_source
C C 0.0033 0.0016 'International Tables Vol C Tables 4.2.6.8 and 6.1.1.4'
H H 0.0000 0.0000 'International Tables Vol C Tables 4.2.6.8 and 6.1.1.4'
N N 0.0061 0.0033 'International Tables Vol C Tables 4.2.6.8 and 6.1.1.4'
O O 0.0106 0.0060 'International Tables Vol C Tables 4.2.6.8 and 6.1.1.4'
V V 0.3005 0.5294 'International Tables Vol C Tables 4.2.6.8 and 6.1.1.4'

loop_
_geom_angle_atom_site_label_1
_geom_angle_atom_site_label_2
_geom_angle_atom_site_label_3
_geom_angle_site_symmetry_1
_geom_angle_site_symmetry_3
_geom_angle
O5 V1 O4 . 3_675 107.58(12)
O5 V1 O1 . . 101.35(12)
O4 V1 O1 3_675 . 98.86(10)
O5 V1 N1 . . 96.52(12)
O4 V1 N1 3_675 . 154.55(11)
O1 V1 N1 . . 83.89(11)
O5 V1 N2 . . 92.77(12)
O4 V1 N2 3_675 . 93.15(11)
O1 V1 N2 . . 157.67(11)
N1 V1 N2 . . 77.33(11)
O5 V1 O4 . . 170.41(10)
O4 V1 O4 3_675 . 78.97(11)
O1 V1 O4 . . 84.19(9)
N1 V1 O4 . . 76.14(9)
N2 V1 O4 . . 79.70(9)
C9 N1 C10 . . 119.9(3)
C9 N1 V1 . . 125.2(2)
C10 N1 V1 . . 114.8(2)
C11 N2 C12 . . 113.4(3)
C11 N2 V1 . . 111.6(2)
C12 N2 V1 . . 109.9(2)
C11 N2 H2 . . 115(3)
C12 N2 H2 . . 107(3)
V1 N2 H2 . . 99(3)
C1 O1 V1 . . 128.8(2)
C6 O2 C7 . . 117.9(3)
C13 O3 H3 . . 109.5
V1 O4 V1 3_675 . 101.03(11)
O1 C1 C2 . . 123.0(3)
O1 C1 C6 . . 118.1(3)
C2 C1 C6 . . 118.8(3)
C1 C2 C3 . . 119.7(3)
C1 C2 C9 . . 121.2(3)
C3 C2 C9 . . 118.6(3)
C4 C3 C2 . . 119.9(4)
C4 C3 H3A . . 120.0
C2 C3 H3A . . 120.0
C3 C4 C5 . . 121.7(4)
C3 C4 H4 . . 119.2
C5 C4 H4 . . 119.2
C4 C5 C6 . . 119.6(4)
C4 C5 H5 . . 120.2
C6 C5 H5 . . 120.2
O2 C6 C5 . . 125.2(3)
O2 C6 C1 . . 114.5(3)
C5 C6 C1 . . 120.3(3)
O2 C7 C8 . . 106.4(3)
O2 C7 H7A . . 110.4
C8 C7 H7A . . 110.4
O2 C7 H7B . . 110.4
C8 C7 H7B . . 110.4
H7A C7 H7B . . 108.6
C7 C8 H8A . . 109.5
C7 C8 H8B . . 109.5
H8A C8 H8B . . 109.5
C7 C8 H8C . . 109.5
H8A C8 H8C . . 109.5
H8B C8 H8C . . 109.5
N1 C9 C2 . . 124.3(3)
N1 C9 H9 . . 117.9
C2 C9 H9 . . 117.9
N1 C10 C11 . . 107.2(3)
N1 C10 H10A . . 110.3
C11 C10 H10A . . 110.3
N1 C10 H10B . . 110.3
C11 C10 H10B . . 110.3
H10A C10 H10B . . 108.5
N2 C11 C10 . . 109.4(3)
N2 C11 H11A . . 109.8
C10 C11 H11A . . 109.8
N2 C11 H11B . . 109.8
C10 C11 H11B . . 109.8
H11A C11 H11B . . 108.2
C13 C12 N2 . . 116.3(3)
C13 C12 H12A . . 108.2
N2 C12 H12A . . 108.2
C13 C12 H12B . . 108.2
N2 C12 H12B . . 108.2
H12A C12 H12B . . 107.4
O3 C13 C12 . . 110.3(4)
O3 C13 H13A . . 109.6
C12 C13 H13A . . 109.6
O3 C13 H13B . . 109.6
C12 C13 H13B . . 109.6
H13A C13 H13B . . 108.1

loop_
_geom_bond_atom_site_label_1
_geom_bond_atom_site_label_2
_geom_bond_site_symmetry_2
_geom_bond_distance
_geom_bond_publ_flag
V1 O5 . 1.634(2) y
V1 O4 3_675 1.678(2) y
V1 O1 . 1.918(2) y
V1 N1 . 2.149(3) y
V1 N2 . 2.188(3) y
V1 O4 . 2.351(2) y
N1 C9 . 1.289(4) ?
N1 C10 . 1.475(4) ?
N2 C11 . 1.492(4) ?
N2 C12 . 1.510(4) ?
N2 H2 . 0.895(10) ?
O1 C1 . 1.333(4) ?
O2 C6 . 1.371(4) ?
O2 C7 . 1.444(4) ?
O3 C13 . 1.408(5) ?
O3 H3 . 0.8200 ?
O4 V1 3_675 1.678(2) ?
C1 C2 . 1.417(5) ?
C1 C6 . 1.417(5) ?
C2 C3 . 1.421(5) ?
C2 C9 . 1.463(5) ?
C3 C4 . 1.363(6) ?
C3 H3A . 0.9300 ?
C4 C5 . 1.396(6) ?
C4 H4 . 0.9300 ?
C5 C6 . 1.400(5) ?
C5 H5 . 0.9300 ?
C7 C8 . 1.518(6) ?
C7 H7A . 0.9700 ?
C7 H7B . 0.9700 ?
C8 H8A . 0.9600 ?
C8 H8B . 0.9600 ?
C8 H8C . 0.9600 ?
C9 H9 . 0.9300 ?
C10 C11 . 1.518(5) ?
C10 H10A . 0.9700 ?
C10 H10B . 0.9700 ?
C11 H11A . 0.9700 ?
C11 H11B . 0.9700 ?
C12 C13 . 1.505(5) ?
C12 H12A . 0.9700 ?
C12 H12B . 0.9700 ?
C13 H13A . 0.9700 ?
C13 H13B . 0.9700 ?

loop_
_geom_hbond_atom_site_label_D
_geom_hbond_atom_site_label_H
_geom_hbond_atom_site_label_A
_geom_hbond_site_symmetry_A
_geom_hbond_distance_DH
_geom_hbond_distance_HA
_geom_hbond_distance_DA
_geom_hbond_angle_DHA
N2 H2 O1 3_675 0.895(10) 2.20(3) 3.033(4) 154(5)
O3 H3 O5 3_775 0.82 2.00 2.793(4) 164
